data_7016243
loop_
_publ_author_name
'Dallanegra, Romaeo'
'Pilgrim, Ben S.'
'Chaplin, Adrian B.'
'Donohoe, Timothy J.'
'Weller, Andrew S.'

_publ_section_title
;
 Dehydrogenation of cyclic thioethers bound to a [Rh(diphosphine)](+)
 fragment.
;
_journal_issue 25
_journal_name_full 'Dalton transactions (Cambridge, England : 2003)'
_journal_page_first 6626
_journal_page_last 6628
_journal_paper_doi 10.1039/c1dt10503e
_journal_volume 40
_journal_year 2011
_chemical_formula_moiety 'C37 H42 P2 Rh S, C32 H12 B F24'
_chemical_formula_sum 'C69 H54 B F24 P2 Rh S'
_chemical_formula_weight 1546.84
_chemical_melting_point ?
_space_group_IT_number 33
_symmetry_cell_setting orthorhombic
_symmetry_space_group_name_Hall 'P 2c -2n'
_symmetry_space_group_name_H-M 'P n a 21'
_atom_sites_solution_hydrogens geom
_atom_sites_solution_primary direct
_atom_sites_solution_secondary difmap
_audit_creation_method SHELXL-97
_cell_angle_alpha 90.00
_cell_angle_beta 90.00
_cell_angle_gamma 90.00
_cell_formula_units_Z 4
_cell_length_a 22.6994(2)
_cell_length_b 17.48010(10)
_cell_length_c 18.62650(10)
_cell_measurement_reflns_used 9093
_cell_measurement_temperature 150(2)
_cell_measurement_theta_max 27.485
_cell_measurement_theta_min 5.097
_cell_volume 7390.77(9)
_computing_cell_refinement 'Denzo/Scalepack (Otwinowski & Minor 1997)'
_computing_data_collection 'Collect (Nonius BV, 1997-2000)'
_computing_data_reduction 'Denzo/Scalepack (Otwinowski & Minor 1997)'
_computing_molecular_graphics 'ORTEP3 (Farrugia, 1997)'
_computing_publication_material 'Bruker SHELXTL'
_computing_structure_refinement 'SHELXL-97 (Sheldrick, 2008)'
_computing_structure_solution 'SIR2004 (Burla et al., 2005)'
_diffrn_ambient_temperature 150(2)
_diffrn_detector_area_resol_mean 9
_diffrn_measured_fraction_theta_full 0.990
_diffrn_measured_fraction_theta_max 0.990
_diffrn_measurement_device '95mm CCD camera on \k-goniostat'
_diffrn_measurement_device_type KappaCCD
_diffrn_measurement_method CCD
_diffrn_radiation_monochromator 'horizonally mounted graphite crystal'
_diffrn_radiation_source 'fine-focus sealed tube'
_diffrn_radiation_type MoK\a
_diffrn_radiation_wavelength 0.71073
_diffrn_reflns_av_R_equivalents 0.082
_diffrn_reflns_av_sigmaI/netI 0.0293
_diffrn_reflns_limit_h_max 28
_diffrn_reflns_limit_h_min -28
_diffrn_reflns_limit_k_max 21
_diffrn_reflns_limit_k_min -21
_diffrn_reflns_limit_l_max 23
_diffrn_reflns_limit_l_min -23
_diffrn_reflns_number 14554
_diffrn_reflns_theta_full 26.37
_diffrn_reflns_theta_max 26.37
_diffrn_reflns_theta_min 5.12
_exptl_absorpt_coefficient_mu 0.401
_exptl_absorpt_correction_T_max 1.0
_exptl_absorpt_correction_T_min 0.522
_exptl_absorpt_correction_type multi-scan
_exptl_absorpt_process_details 'Denzo/Scalepack (Otwinowski & Minor 1997)'
_exptl_crystal_colour orange
_exptl_crystal_density_diffrn 1.390
_exptl_crystal_density_meas ?
_exptl_crystal_density_method 'not measured'
_exptl_crystal_description block
_exptl_crystal_F_000 3120
_exptl_crystal_size_max 0.50
_exptl_crystal_size_mid 0.30
_exptl_crystal_size_min 0.22
_platon_squeeze_details
;
;
_refine_diff_density_max 0.591
_refine_diff_density_min -0.363
_refine_diff_density_rms 0.055
_refine_ls_abs_structure_details 'Flack H D (1983), Acta Cryst. A39, 876-881, 6836 Friedel pairs'
_refine_ls_abs_structure_Flack 0.49(2)
_refine_ls_extinction_method none
_refine_ls_goodness_of_fit_ref 1.037
_refine_ls_hydrogen_treatment constr
_refine_ls_matrix_type full
_refine_ls_number_parameters 1095
_refine_ls_number_reflns 14554
_refine_ls_number_restraints 1093
_refine_ls_restrained_S_all 1.229
_refine_ls_R_factor_all 0.0506
_refine_ls_R_factor_gt 0.0421
_refine_ls_shift/su_max 0.003
_refine_ls_shift/su_mean 0.000
_refine_ls_structure_factor_coef Fsqd
_refine_ls_weighting_details 'calc w=1/[\s^2^(Fo^2^)+(0.0738P)^2^+2.6386P] where P=(Fo^2^+2Fc^2^)/3'
_refine_ls_weighting_scheme calc
_refine_ls_wR_factor_gt 0.1098
_refine_ls_wR_factor_ref 0.1160
_reflns_number_gt 12913
_reflns_number_total 14554
_reflns_threshold_expression >2sigma(I)
_cod_data_source_file c1dt10503e.txt
_cod_data_source_block 134abc09a
_cod_depositor_comments
;
The following automatic conversions were performed:

'_chemical_melting_point' value 'not measured' was changed to '?' -
the value is undefined or not given.

'_symmetry_cell_setting' value
'Orthorhombic' changed to 'orthorhombic' according to
/home/saulius/struct/CIF-dictionaries/cif_core.dic dictionary named
'cif_core.dic' version 2.4.1 from 2010-06-29.

Automatic conversion script
Id: cif_fix_values 1715 2011-07-08 13:25:40Z adriana 

The following automatic conversions were performed:

'_exptl_crystal_density_meas' value 'not measured' was changed to '?'
- the value is perceived as not measured.

Automatic conversion script
Id: cif_fix_values 3008 2015-01-20 13:52:24Z robertas 
;
_cod_original_sg_symbol_H-M Pna2(1)
_cod_database_code 7016243

loop_
_symmetry_equiv_pos_as_xyz
'x, y, z'
'-x, -y, z+1/2'
'-x+1/2, y+1/2, z+1/2'
'x+1/2, -y+1/2, z'

loop_
_atom_site_label
_atom_site_type_symbol
_atom_site_fract_x
_atom_site_fract_y
_atom_site_fract_z
_atom_site_U_iso_or_equiv
_atom_site_adp_type
_atom_site_occupancy
_atom_site_symmetry_multiplicity
_atom_site_calc_flag
_atom_site_refinement_flags
_atom_site_disorder_assembly
_atom_site_disorder_group
Rh1 Rh 0.611661(11) 0.224522(14) 0.21898(13) 0.03596(9) Uani 1 1 d . A .
P1 P 0.70033(4) 0.17796(6) 0.18533(14) 0.0391(2) Uani 1 1 d . . .
P2 P 0.56660(4) 0.14955(6) 0.13326(14) 0.0395(2) Uani 1 1 d . . .
S1 S 0.52101(5) 0.27872(6) 0.25903(14) 0.0450(2) Uani 1 1 d . . .
C1 C 0.5565(2) 0.3286(3) 0.3334(3) 0.0523(10) Uani 1 1 d . A .
H1 H 0.5286 0.3598 0.3630 0.063 Uiso 1 1 calc R . .
C2 C 0.6087(2) 0.3744(3) 0.3046(3) 0.0528(11) Uani 1 1 d . . .
H2A H 0.5983 0.4023 0.2601 0.063 Uiso 1 1 calc R A .
H2B H 0.6235 0.4113 0.3407 0.063 Uiso 1 1 calc R . .
C3 C 0.6535(2) 0.3117(2) 0.2899(3) 0.0480(10) Uani 1 1 d . A .
H3 H 0.6957 0.3258 0.2821 0.058 Uiso 1 1 calc R . .
C4 C 0.6401(2) 0.2480(3) 0.3305(3) 0.0507(11) Uani 1 1 d . . .
H4 H 0.6730 0.2172 0.3516 0.061 Uiso 1 1 calc R A .
C5 C 0.5861(3) 0.2639(3) 0.3755(3) 0.0567(12) Uani 1 1 d . A .
H5A H 0.5969 0.2805 0.4246 0.068 Uiso 1 1 calc R . .
H5B H 0.5603 0.2183 0.3785 0.068 Uiso 1 1 calc R . .
C6 C 0.4959(2) 0.3568(3) 0.2020(3) 0.0533(9) Uani 0.57(2) 1 d PDU A 1
H6 H 0.5293 0.3794 0.1742 0.064 Uiso 0.57(2) 1 calc PR A 1
C7 C 0.4647(4) 0.4175(5) 0.2460(4) 0.0571(17) Uani 0.57(2) 1 d PDU A 1
H7A H 0.4931 0.4557 0.2646 0.069 Uiso 0.57(2) 1 calc PR A 1
H7B H 0.4433 0.3943 0.2869 0.069 Uiso 0.57(2) 1 calc PR A 1
C8 C 0.4220(4) 0.4538(5) 0.1926(7) 0.066(2) Uani 0.57(2) 1 d PDU A 1
H8A H 0.3862 0.4723 0.2175 0.079 Uiso 0.57(2) 1 calc PR A 1
H8B H 0.4408 0.4975 0.1676 0.079 Uiso 0.57(2) 1 calc PR A 1
C9 C 0.4069(5) 0.3923(6) 0.1409(7) 0.064(2) Uani 0.57(2) 1 d PDU A 1
H9A H 0.4106 0.4118 0.0912 0.077 Uiso 0.57(2) 1 calc PR A 1
H9B H 0.3657 0.3757 0.1484 0.077 Uiso 0.57(2) 1 calc PR A 1
C10 C 0.4474(4) 0.3258(5) 0.1511(5) 0.0563(18) Uani 0.57(2) 1 d PDU A 1
H10A H 0.4645 0.3093 0.1047 0.068 Uiso 0.57(2) 1 calc PR A 1
H10B H 0.4264 0.2821 0.1732 0.068 Uiso 0.57(2) 1 calc PR A 1
C106 C 0.4959(2) 0.3568(3) 0.2020(3) 0.0533(9) Uani 0.43(2) 1 d PDU A 2
H106 H 0.5316 0.3822 0.1816 0.064 Uiso 0.43(2) 1 calc PR A 2
C107 C 0.4582(5) 0.4186(5) 0.2358(4) 0.0578(19) Uani 0.43(2) 1 d PDU A 2
H10C H 0.4827 0.4557 0.2626 0.069 Uiso 0.43(2) 1 calc PR A 2
H10D H 0.4287 0.3962 0.2688 0.069 Uiso 0.43(2) 1 calc PR A 2
C108 C 0.4282(6) 0.4568(6) 0.1717(8) 0.066(2) Uani 0.43(2) 1 d PDU A 2
H10E H 0.3884 0.4750 0.1849 0.079 Uiso 0.43(2) 1 calc PR A 2
H10F H 0.4517 0.5010 0.1547 0.079 Uiso 0.43(2) 1 calc PR A 2
C109 C 0.4246(7) 0.3972(7) 0.1152(7) 0.063(2) Uani 0.43(2) 1 d PDU A 2
H10G H 0.4410 0.4172 0.0697 0.076 Uiso 0.43(2) 1 calc PR A 2
H10H H 0.3828 0.3833 0.1068 0.076 Uiso 0.43(2) 1 calc PR A 2
C110 C 0.4582(6) 0.3279(5) 0.1380(6) 0.058(2) Uani 0.43(2) 1 d PDU A 2
H11A H 0.4836 0.3089 0.0986 0.069 Uiso 0.43(2) 1 calc PR A 2
H11B H 0.4313 0.2865 0.1532 0.069 Uiso 0.43(2) 1 calc PR A 2
C11 C 0.70357(19) 0.0758(2) 0.1622(3) 0.0511(10) Uani 1 1 d . . .
H11C H 0.7447 0.0626 0.1495 0.061 Uiso 1 1 calc R . .
H11D H 0.6927 0.0455 0.2051 0.061 Uiso 1 1 calc R . .
C12 C 0.6631(2) 0.0526(3) 0.0997(3) 0.0550(11) Uani 1 1 d . . .
H12A H 0.6696 0.0879 0.0589 0.066 Uiso 1 1 calc R . .
H12B H 0.6737 0.0004 0.0836 0.066 Uiso 1 1 calc R . .
C13 C 0.5986(2) 0.0541(2) 0.1201(3) 0.0504(10) Uani 1 1 d . . .
H13A H 0.5935 0.0245 0.1651 0.061 Uiso 1 1 calc R . .
H13B H 0.5759 0.0276 0.0821 0.061 Uiso 1 1 calc R . .
C14 C 0.76090(18) 0.1870(3) 0.2505(3) 0.0451(9) Uani 1 1 d . . .
C15 C 0.7997(2) 0.2479(3) 0.2479(3) 0.0537(10) Uani 1 1 d . . .
H15 H 0.7964 0.2849 0.2107 0.064 Uiso 1 1 calc R . .
C16 C 0.8437(2) 0.2551(3) 0.2996(3) 0.0636(13) Uani 1 1 d . . .
H16 H 0.8699 0.2974 0.2978 0.076 Uiso 1 1 calc R . .
C17 C 0.8494(2) 0.2017(3) 0.3532(3) 0.0639(13) Uani 1 1 d . . .
H17 H 0.8794 0.2073 0.3884 0.077 Uiso 1 1 calc R . .
C18 C 0.8116(2) 0.1399(3) 0.3557(3) 0.0610(12) Uani 1 1 d . . .
H18 H 0.8159 0.1025 0.3923 0.073 Uiso 1 1 calc R . .
C19 C 0.76716(19) 0.1325(3) 0.3043(3) 0.0515(10) Uani 1 1 d . . .
H19 H 0.7411 0.0900 0.3062 0.062 Uiso 1 1 calc R . .
C20 C 0.73050(19) 0.2272(2) 0.1074(3) 0.0469(10) Uani 1 1 d . . .
C21 C 0.7158(2) 0.3019(3) 0.0944(3) 0.0576(11) Uani 1 1 d . . .
H21 H 0.6878 0.3267 0.1243 0.069 Uiso 1 1 calc R . .
C22 C 0.7415(3) 0.3420(4) 0.0378(3) 0.0718(15) Uani 1 1 d . . .
H22 H 0.7311 0.3938 0.0292 0.086 Uiso 1 1 calc R . .
C23 C 0.7818(3) 0.3066(4) -0.0053(3) 0.0757(17) Uani 1 1 d . . .
H23 H 0.8000 0.3342 -0.0433 0.091 Uiso 1 1 calc R . .
C24 C 0.7963(3) 0.2308(4) 0.0060(4) 0.0788(18) Uani 1 1 d . . .
H24 H 0.8239 0.2064 -0.0247 0.095 Uiso 1 1 calc R . .
C25 C 0.7710(2) 0.1905(3) 0.0612(3) 0.0605(12) Uani 1 1 d . . .
H25 H 0.7808 0.1382 0.0684 0.073 Uiso 1 1 calc R . .
C26 C 0.49091(19) 0.1210(2) 0.1534(3) 0.0466(9) Uani 1 1 d . . .
C27 C 0.48008(19) 0.0868(3) 0.2188(3) 0.0554(9) Uani 1 1 d . . .
H27 H 0.5109 0.0830 0.2531 0.067 Uiso 1 1 calc R . .
C28 C 0.4246(2) 0.0580(3) 0.2352(3) 0.0685(14) Uani 1 1 d . . .
H28 H 0.4182 0.0334 0.2800 0.082 Uiso 1 1 calc R . .
C29 C 0.3795(2) 0.0647(3) 0.1875(4) 0.0711(15) Uani 1 1 d . . .
H29 H 0.3418 0.0445 0.1988 0.085 Uiso 1 1 calc R . .
C30 C 0.3887(2) 0.1004(4) 0.1238(4) 0.0724(16) Uani 1 1 d . . .
H30 H 0.3569 0.1062 0.0911 0.087 Uiso 1 1 calc R . .
C31 C 0.4442(2) 0.1287(3) 0.1053(3) 0.0593(12) Uani 1 1 d . . .
H31 H 0.4501 0.1531 0.0603 0.071 Uiso 1 1 calc R . .
C32 C 0.56461(19) 0.1913(3) 0.0438(3) 0.0474(10) Uani 1 1 d . . .
C33 C 0.5523(3) 0.1485(4) -0.0175(3) 0.0695(14) Uani 1 1 d . . .
H33 H 0.5446 0.0953 -0.0130 0.083 Uiso 1 1 calc R . .
C34 C 0.5510(3) 0.1817(4) -0.0841(3) 0.0794(17) Uani 1 1 d . . .
H34 H 0.5426 0.1516 -0.1253 0.095 Uiso 1 1 calc R . .
C35 C 0.5619(3) 0.2575(5) -0.0911(3) 0.0776(18) Uani 1 1 d . . .
H35 H 0.5606 0.2804 -0.1373 0.093 Uiso 1 1 calc R . .
C36 C 0.5746(3) 0.3017(4) -0.0324(3) 0.0715(15) Uani 1 1 d . . .
H36 H 0.5822 0.3548 -0.0379 0.086 Uiso 1 1 calc R . .
C37 C 0.5763(2) 0.2681(3) 0.0356(3) 0.0514(11) Uani 1 1 d . . .
H37 H 0.5856 0.2984 0.0764 0.062 Uiso 1 1 calc R . .
B200 B 0.44136(19) 0.7505(3) 0.1504(3) 0.0405(9) Uani 1 1 d . . .
C201 C 0.49831(17) 0.7520(2) 0.2041(2) 0.0401(9) Uani 1 1 d . . .
C202 C 0.51895(19) 0.6860(2) 0.2376(2) 0.0455(10) Uani 1 1 d . . .
H202 H 0.5037 0.6378 0.2230 0.055 Uiso 1 1 calc R . .
C203 C 0.56118(19) 0.6881(3) 0.2919(3) 0.0519(10) Uani 1 1 d D B .
C204 C 0.5851(2) 0.7569(3) 0.3140(3) 0.0573(12) Uani 1 1 d . B .
H204 H 0.6145 0.7582 0.3503 0.069 Uiso 1 1 calc R . .
C205 C 0.5655(2) 0.8237(3) 0.2823(3) 0.0555(11) Uani 1 1 d D . .
C206 C 0.52316(18) 0.8214(2) 0.2278(3) 0.0471(9) Uani 1 1 d . C .
H206 H 0.5108 0.8679 0.2061 0.057 Uiso 1 1 calc R . .
C207 C 0.5790(2) 0.6166(3) 0.3296(3) 0.0728(15) Uani 1 1 d D . .
F1 F 0.5596(4) 0.5540(3) 0.3055(5) 0.104(3) Uani 0.591(9) 1 d PDU B 1
F2 F 0.6377(2) 0.6110(4) 0.3359(5) 0.097(2) Uani 0.591(9) 1 d PDU B 1
F3 F 0.5632(4) 0.6190(4) 0.4002(3) 0.106(3) Uani 0.591(9) 1 d PDU B 1
F101 F 0.6210(5) 0.6217(6) 0.3736(6) 0.105(4) Uani 0.409(9) 1 d PDU B 2
F102 F 0.5337(4) 0.5813(6) 0.3597(7) 0.109(3) Uani 0.409(9) 1 d PDU B 2
F103 F 0.5956(6) 0.5635(5) 0.2798(5) 0.102(3) Uani 0.409(9) 1 d PDU B 2
C208 C 0.5884(3) 0.9000(4) 0.3065(3) 0.0779(14) Uani 0.871(6) 1 d PDU C 1
F4 F 0.5470(2) 0.9522(2) 0.3132(3) 0.0953(14) Uani 0.871(6) 1 d PDU C 1
F5 F 0.6277(2) 0.9285(3) 0.2607(3) 0.1087(17) Uani 0.871(6) 1 d PDU C 1
F6 F 0.6139(2) 0.8959(2) 0.3713(3) 0.0926(16) Uani 0.871(6) 1 d PDU C 1
C308 C 0.5934(7) 0.8929(7) 0.3153(9) 0.0779(14) Uani 0.129(6) 1 d PDU C 2
F104 F 0.5918(12) 0.9527(7) 0.2718(13) 0.088(4) Uani 0.129(6) 1 d PDU C 2
F105 F 0.6497(7) 0.8813(12) 0.3321(14) 0.075(4) Uani 0.129(6) 1 d PDU C 2
F106 F 0.5672(12) 0.9141(13) 0.3760(11) 0.099(4) Uani 0.129(6) 1 d PDU C 2
C209 C 0.38626(18) 0.7516(3) 0.2074(3) 0.0436(10) Uani 1 1 d . . .
C210 C 0.3626(2) 0.6827(3) 0.2338(2) 0.0504(11) Uani 1 1 d . D .
H210 H 0.3756 0.6358 0.2135 0.060 Uiso 1 1 calc R . .
C211 C 0.3210(2) 0.6806(3) 0.2882(3) 0.0592(12) Uani 1 1 d D . .
C212 C 0.3005(2) 0.7477(3) 0.3192(3) 0.0619(13) Uani 1 1 d . D .
H212 H 0.2716 0.7464 0.3561 0.074 Uiso 1 1 calc R . .
C213 C 0.3234(2) 0.8172(3) 0.2948(3) 0.0566(11) Uani 1 1 d D . .
C214 C 0.36445(19) 0.8186(2) 0.2392(2) 0.0461(10) Uani 1 1 d . D .
H214 H 0.3781 0.8666 0.2222 0.055 Uiso 1 1 calc R . .
C215 C 0.3036(4) 0.6009(5) 0.3132(5) 0.0806(15) Uani 0.527(10) 1 d PDU D 1
F7 F 0.2784(4) 0.5624(5) 0.2586(5) 0.089(3) Uani 0.527(10) 1 d PDU D 1
F8 F 0.3480(4) 0.5589(4) 0.3372(6) 0.106(3) Uani 0.527(10) 1 d PDU D 1
F9 F 0.2645(5) 0.6019(4) 0.3660(5) 0.095(3) Uani 0.527(10) 1 d PDU D 1
C315 C 0.2942(4) 0.6070(5) 0.3143(5) 0.0806(15) Uani 0.473(10) 1 d PDU D 2
F107 F 0.3211(5) 0.5828(6) 0.3729(5) 0.106(3) Uani 0.473(10) 1 d PDU D 2
F108 F 0.2374(3) 0.6154(5) 0.3307(6) 0.090(3) Uani 0.473(10) 1 d PDU D 2
F109 F 0.2989(5) 0.5516(4) 0.2656(6) 0.090(3) Uani 0.473(10) 1 d PDU D 2
C216 C 0.3040(2) 0.8901(3) 0.3304(3) 0.0719(15) Uani 1 1 d D D .
F10 F 0.2770(3) 0.9368(3) 0.2826(4) 0.109(2) Uani 0.665(7) 1 d PDU D 1
F11 F 0.3500(2) 0.9346(3) 0.3485(4) 0.0894(19) Uani 0.665(7) 1 d PDU D 1
F12 F 0.2704(3) 0.8838(4) 0.3837(4) 0.107(2) Uani 0.665(7) 1 d PDU D 1
F110 F 0.3237(6) 0.8919(7) 0.3980(5) 0.105(4) Uani 0.335(7) 1 d PDU D 2
F111 F 0.2457(3) 0.8895(6) 0.3400(7) 0.096(4) Uani 0.335(7) 1 d PDU D 2
F112 F 0.3179(6) 0.9513(4) 0.2994(7) 0.098(3) Uani 0.335(7) 1 d PDU D 2
C217 C 0.43967(17) 0.6747(2) 0.0984(2) 0.0395(8) Uani 1 1 d . . .
C218 C 0.49023(19) 0.6409(2) 0.0712(3) 0.0444(9) Uani 1 1 d . . .
H218 H 0.5275 0.6592 0.0867 0.053 Uiso 1 1 calc R . .
C219 C 0.4882(2) 0.5810(3) 0.0218(3) 0.0498(10) Uani 1 1 d . . .
C220 C 0.4349(2) 0.5519(3) -0.0015(3) 0.0484(10) Uani 1 1 d . . .
H220 H 0.4335 0.5106 -0.0346 0.058 Uiso 1 1 calc R . .
C221 C 0.38434(19) 0.5843(2) 0.0243(2) 0.0463(10) Uani 1 1 d D E .
C222 C 0.38615(18) 0.6453(3) 0.0726(3) 0.0427(9) Uani 1 1 d . . .
H222 H 0.3502 0.6676 0.0884 0.051 Uiso 1 1 calc R . .
C223 C 0.5452(2) 0.5475(3) -0.0056(3) 0.0633(12) Uani 1 1 d . . .
F13 F 0.56437(17) 0.4918(3) 0.0368(3) 0.1022(13) Uani 1 1 d U . .
F14 F 0.58863(18) 0.5952(3) -0.0075(3) 0.1093(15) Uani 1 1 d U . .
F15 F 0.53992(19) 0.5158(3) -0.0692(3) 0.1124(15) Uani 1 1 d U . .
C224 C 0.3255(2) 0.5544(3) 0.0019(2) 0.0614(13) Uani 1 1 d D . .
F16 F 0.3288(3) 0.5016(8) -0.0499(7) 0.085(3) Uani 0.64(3) 1 d PDU E 1
F17 F 0.2913(4) 0.6100(5) -0.0257(9) 0.084(3) Uani 0.64(3) 1 d PDU E 1
F18 F 0.2958(4) 0.5238(9) 0.0559(4) 0.080(2) Uani 0.64(3) 1 d PDU E 1
F116 F 0.2870(5) 0.5520(14) 0.0567(6) 0.075(4) Uani 0.36(3) 1 d PDU E 2
F117 F 0.3278(5) 0.4824(7) -0.0228(14) 0.088(4) Uani 0.36(3) 1 d PDU E 2
F118 F 0.2996(6) 0.5962(11) -0.0484(10) 0.078(4) Uani 0.36(3) 1 d PDU E 2
C225 C 0.44152(17) 0.8208(2) 0.0923(2) 0.0400(8) Uani 1 1 d . . .
C226 C 0.49369(18) 0.8398(2) 0.0563(2) 0.0412(8) Uani 1 1 d . . .
H226 H 0.5297 0.8180 0.0722 0.049 Uiso 1 1 calc R . .
C227 C 0.4944(2) 0.8894(2) -0.0015(3) 0.0480(10) Uani 1 1 d . . .
C228 C 0.4432(2) 0.9226(3) -0.0269(3) 0.0553(11) Uani 1 1 d . . .
H228 H 0.4436 0.9565 -0.0667 0.066 Uiso 1 1 calc R . .
C229 C 0.3912(2) 0.9043(3) 0.0081(3) 0.0567(12) Uani 1 1 d D F .
C230 C 0.39018(19) 0.8544(3) 0.0655(3) 0.0470(10) Uani 1 1 d . . .
H230 H 0.3535 0.8427 0.0874 0.056 Uiso 1 1 calc R . .
C231 C 0.5502(3) 0.9014(3) -0.0426(3) 0.0611(13) Uani 1 1 d . . .
F19 F 0.55953(18) 0.8480(2) -0.0912(3) 0.0966(13) Uani 1 1 d U . .
F20 F 0.59698(18) 0.9033(3) -0.0015(3) 0.1115(15) Uani 1 1 d U . .
F21 F 0.5522(2) 0.9669(2) -0.0769(3) 0.1127(15) Uani 1 1 d U . .
C232 C 0.3335(3) 0.9339(3) -0.0205(3) 0.0833(19) Uani 1 1 d D . .
F22 F 0.2872(3) 0.8913(7) -0.0146(6) 0.102(4) Uani 0.514(12) 1 d PDU F 1
F23 F 0.3224(4) 1.0053(5) -0.0023(6) 0.112(3) Uani 0.514(12) 1 d PDU F 1
F24 F 0.3398(3) 0.9437(5) -0.0957(3) 0.080(2) Uani 0.514(12) 1 d PDU F 1
F122 F 0.2952(3) 0.8757(5) -0.0343(6) 0.077(3) Uani 0.486(12) 1 d PDU F 2
F123 F 0.3023(3) 0.9702(6) 0.0350(5) 0.094(3) Uani 0.486(12) 1 d PDU F 2
F124 F 0.3326(5) 0.9790(7) -0.0737(6) 0.129(4) Uani 0.486(12) 1 d PDU F 2

loop_
_atom_site_aniso_label
_atom_site_aniso_U_11
_atom_site_aniso_U_22
_atom_site_aniso_U_33
_atom_site_aniso_U_23
_atom_site_aniso_U_13
_atom_site_aniso_U_12
Rh1 0.03813(14) 0.03585(13) 0.03391(14) -0.00124(15) -0.00218(14) 0.00142(10)
P1 0.0379(5) 0.0406(5) 0.0388(5) 0.0005(4) -0.0007(4) 0.0016(4)
P2 0.0420(5) 0.0384(5) 0.0380(5) -0.0015(4) -0.0055(4) 0.0003(4)
S1 0.0442(5) 0.0452(5) 0.0458(6) -0.0016(4) 0.0035(4) 0.0048(4)
C1 0.064(3) 0.052(2) 0.041(2) -0.0047(19) 0.005(2) 0.009(2)
C2 0.064(3) 0.042(2) 0.052(3) -0.009(2) -0.009(2) 0.0043(18)
C3 0.054(2) 0.039(2) 0.051(2) -0.0092(18) -0.0122(19) -0.0027(18)
C4 0.059(3) 0.059(3) 0.035(2) -0.0081(18) -0.0139(19) 0.007(2)
C5 0.076(3) 0.060(3) 0.034(2) 0.000(2) 0.000(2) 0.010(2)
C6 0.0494(17) 0.0574(18) 0.053(2) 0.0055(16) 0.0007(15) 0.0090(16)
C7 0.056(3) 0.057(3) 0.058(3) 0.002(3) -0.001(3) 0.018(3)
C8 0.067(3) 0.069(3) 0.061(4) 0.009(3) 0.011(3) 0.020(3)
C9 0.059(3) 0.072(3) 0.060(4) 0.012(3) -0.001(3) 0.008(3)
C10 0.049(3) 0.069(3) 0.050(3) 0.002(3) 0.002(3) 0.009(3)
C106 0.0494(17) 0.0574(18) 0.053(2) 0.0055(16) 0.0007(15) 0.0090(16)
C107 0.057(3) 0.060(3) 0.056(4) 0.003(3) 0.001(3) 0.014(3)
C108 0.069(4) 0.069(4) 0.060(4) 0.011(4) 0.009(4) 0.016(3)
C109 0.063(4) 0.070(4) 0.056(4) 0.007(4) -0.001(4) 0.009(3)
C110 0.051(3) 0.069(3) 0.053(3) 0.002(3) 0.001(3) 0.010(3)
C11 0.048(2) 0.043(2) 0.062(3) -0.005(2) -0.002(2) 0.0046(17)
C12 0.050(2) 0.051(2) 0.064(3) -0.013(2) -0.005(2) 0.005(2)
C13 0.053(2) 0.041(2) 0.057(3) -0.0037(19) -0.007(2) -0.0027(18)
C14 0.040(2) 0.056(2) 0.0391(19) 0.0019(18) -0.0021(16) 0.0014(18)
C15 0.053(2) 0.060(2) 0.049(2) 0.002(2) -0.008(2) -0.005(2)
C16 0.054(3) 0.074(3) 0.063(3) 0.006(3) -0.015(2) -0.014(2)
C17 0.047(3) 0.086(3) 0.058(3) -0.002(3) -0.016(2) -0.002(2)
C18 0.057(3) 0.076(3) 0.050(3) 0.014(2) -0.008(2) 0.006(2)
C19 0.045(2) 0.061(3) 0.049(2) 0.008(2) -0.0053(19) -0.0019(19)
C20 0.042(2) 0.058(3) 0.041(2) 0.0035(19) -0.0024(18) -0.0045(18)
C21 0.052(2) 0.064(3) 0.058(3) 0.013(2) -0.002(2) -0.005(2)
C22 0.067(3) 0.080(4) 0.068(3) 0.029(3) -0.011(3) -0.019(3)
C23 0.069(3) 0.115(5) 0.043(3) 0.014(3) -0.005(2) -0.033(3)
C24 0.072(4) 0.114(5) 0.050(3) -0.006(3) 0.015(3) -0.015(3)
C25 0.059(3) 0.075(3) 0.048(3) 0.003(2) 0.005(2) 0.001(2)
C26 0.049(2) 0.043(2) 0.048(2) -0.0041(18) -0.0098(18) 0.0007(17)
C27 0.054(2) 0.062(2) 0.050(2) 0.002(3) -0.006(3) -0.0078(18)
C28 0.063(3) 0.075(3) 0.068(4) -0.002(3) 0.005(2) -0.018(2)
C29 0.052(3) 0.067(3) 0.095(4) -0.003(3) 0.001(3) -0.014(2)
C30 0.051(3) 0.081(4) 0.085(4) 0.000(3) -0.023(3) -0.009(2)
C31 0.051(3) 0.062(3) 0.064(3) 0.006(2) -0.016(2) -0.006(2)
C32 0.045(2) 0.057(3) 0.040(2) 0.0024(19) -0.0017(17) 0.0045(19)
C33 0.095(4) 0.071(3) 0.043(3) -0.012(2) -0.009(3) 0.001(3)
C34 0.092(4) 0.102(5) 0.044(3) -0.007(3) -0.006(3) 0.000(4)
C35 0.072(4) 0.122(6) 0.038(3) 0.015(3) 0.003(2) 0.019(3)
C36 0.073(3) 0.079(4) 0.062(3) 0.026(3) 0.006(3) 0.010(3)
C37 0.055(3) 0.058(3) 0.042(2) 0.0034(19) -0.001(2) 0.003(2)
B200 0.039(2) 0.045(2) 0.038(2) -0.0014(19) 0.0033(18) -0.0023(18)
C201 0.0415(19) 0.0425(18) 0.036(2) 0.0029(15) 0.0068(15) -0.0021(15)
C202 0.049(2) 0.044(2) 0.044(2) 0.0002(16) 0.0029(16) -0.0047(17)
C203 0.060(3) 0.044(2) 0.051(2) 0.0106(19) -0.006(2) 0.0017(19)
C204 0.060(3) 0.055(3) 0.057(3) 0.012(2) -0.019(2) -0.004(2)
C205 0.067(3) 0.048(2) 0.052(3) 0.010(2) -0.018(2) -0.010(2)
C206 0.053(2) 0.046(2) 0.042(2) 0.0079(19) -0.0061(19) -0.0051(16)
C207 0.081(4) 0.057(3) 0.081(4) 0.014(3) -0.019(3) 0.007(3)
F1 0.127(5) 0.051(3) 0.135(5) 0.013(3) -0.052(4) -0.004(3)
F2 0.087(4) 0.099(4) 0.105(5) 0.039(4) -0.006(4) 0.027(3)
F3 0.146(5) 0.086(4) 0.086(4) 0.042(3) 0.009(4) 0.026(4)
F101 0.124(6) 0.092(5) 0.099(6) 0.016(5) -0.055(5) 0.003(5)
F102 0.121(6) 0.087(5) 0.119(6) 0.049(5) 0.004(5) 0.000(5)
F103 0.126(6) 0.065(5) 0.115(6) 0.025(4) 0.004(5) 0.024(5)
C208 0.091(3) 0.066(3) 0.077(3) 0.010(2) -0.029(3) -0.018(2)
F4 0.113(3) 0.057(2) 0.116(3) -0.020(2) -0.039(3) 0.000(2)
F5 0.114(3) 0.080(3) 0.132(4) 0.023(3) -0.018(3) -0.044(2)
F6 0.119(3) 0.077(2) 0.082(3) 0.001(2) -0.055(2) -0.017(2)
C308 0.091(3) 0.066(3) 0.077(3) 0.010(2) -0.029(3) -0.018(2)
F104 0.098(7) 0.069(6) 0.097(7) 0.007(6) -0.018(6) -0.009(6)
F105 0.079(6) 0.068(6) 0.079(6) 0.000(6) -0.017(6) -0.017(6)
F106 0.108(7) 0.089(7) 0.101(7) -0.006(6) -0.014(6) -0.011(6)
C209 0.044(2) 0.051(2) 0.035(3) -0.0051(18) -0.0011(16) -0.0051(16)
C210 0.058(2) 0.054(2) 0.039(3) -0.0081(17) 0.0062(18) -0.013(2)
C211 0.070(3) 0.064(3) 0.044(2) -0.011(2) 0.014(2) -0.030(2)
C212 0.056(3) 0.079(3) 0.050(3) -0.012(2) 0.015(2) -0.022(2)
C213 0.056(3) 0.063(3) 0.051(2) -0.012(2) 0.008(2) -0.007(2)
C214 0.047(2) 0.049(2) 0.043(2) -0.0063(16) 0.0043(16) -0.0050(18)
C215 0.087(3) 0.079(3) 0.076(3) -0.008(2) 0.026(3) -0.033(2)
F7 0.096(5) 0.073(4) 0.097(4) -0.019(4) 0.005(4) -0.033(4)
F8 0.120(5) 0.084(4) 0.113(5) 0.037(4) 0.011(4) -0.021(4)
F9 0.115(5) 0.087(4) 0.083(4) 0.000(3) 0.046(4) -0.026(4)
C315 0.087(3) 0.079(3) 0.076(3) -0.008(2) 0.026(3) -0.033(2)
F107 0.125(5) 0.093(5) 0.100(5) 0.023(4) 0.004(4) -0.031(4)
F108 0.082(4) 0.099(4) 0.088(5) -0.001(4) 0.016(4) -0.039(4)
F109 0.110(6) 0.066(4) 0.094(5) -0.013(4) 0.032(4) -0.025(4)
C216 0.065(3) 0.082(4) 0.069(4) -0.015(3) 0.021(3) 0.009(3)
F10 0.127(5) 0.089(4) 0.111(4) -0.018(3) -0.008(4) 0.030(4)
F11 0.086(3) 0.072(3) 0.110(4) -0.042(3) 0.011(3) -0.006(3)
F12 0.130(5) 0.095(4) 0.095(4) -0.018(3) 0.071(4) 0.002(4)
F110 0.115(6) 0.109(6) 0.091(6) -0.046(5) -0.002(5) 0.024(5)
F111 0.087(6) 0.100(6) 0.101(6) -0.021(5) 0.019(5) 0.020(5)
F112 0.116(6) 0.074(5) 0.104(6) -0.007(5) 0.041(5) -0.001(5)
C217 0.045(2) 0.042(2) 0.0322(18) 0.0042(16) 0.0054(16) -0.0041(16)
C218 0.046(2) 0.045(2) 0.042(2) -0.0015(17) 0.0063(17) -0.0009(17)
C219 0.058(2) 0.047(2) 0.044(2) 0.0009(19) 0.0107(19) 0.0039(19)
C220 0.066(3) 0.042(2) 0.037(2) -0.0041(17) 0.0080(19) -0.0044(19)
C221 0.061(3) 0.046(2) 0.032(2) 0.0008(17) -0.0022(18) -0.0084(18)
C222 0.045(2) 0.049(2) 0.035(2) -0.0002(17) 0.0070(16) -0.0008(17)
C223 0.065(3) 0.060(3) 0.065(3) -0.009(3) 0.008(3) 0.007(2)
F13 0.086(2) 0.107(3) 0.113(3) 0.012(2) 0.012(2) 0.040(2)
F14 0.076(2) 0.099(3) 0.153(4) -0.025(3) 0.056(2) -0.006(2)
F15 0.099(3) 0.157(4) 0.081(2) -0.045(3) 0.014(2) 0.037(3)
C224 0.068(3) 0.069(3) 0.048(3) -0.014(2) 0.008(2) -0.018(3)
F16 0.079(3) 0.097(4) 0.079(5) -0.043(4) 0.000(3) -0.023(3)
F17 0.071(4) 0.094(4) 0.089(5) -0.005(4) -0.025(3) -0.003(3)
F18 0.078(4) 0.085(5) 0.077(4) 0.008(3) 0.004(3) -0.031(3)
F116 0.070(5) 0.083(7) 0.072(5) -0.008(5) 0.016(4) -0.034(5)
F117 0.085(6) 0.084(6) 0.095(7) -0.033(5) -0.014(5) -0.014(5)
F118 0.066(5) 0.101(7) 0.067(6) 0.009(5) -0.010(5) -0.012(5)
C225 0.045(2) 0.042(2) 0.0339(19) -0.0068(16) 0.0013(16) -0.0003(16)
C226 0.043(2) 0.044(2) 0.037(2) -0.0017(16) 0.0029(16) 0.0010(16)
C227 0.065(3) 0.041(2) 0.038(2) -0.0057(17) 0.0078(19) -0.0074(19)
C228 0.083(3) 0.044(2) 0.039(2) 0.0037(18) -0.002(2) 0.004(2)
C229 0.065(3) 0.053(3) 0.052(3) 0.000(2) -0.012(2) 0.011(2)
C230 0.046(2) 0.049(2) 0.046(2) -0.0009(19) -0.0015(18) 0.0044(18)
C231 0.086(4) 0.053(3) 0.044(2) -0.003(2) 0.015(2) -0.014(2)
F19 0.109(3) 0.086(2) 0.095(3) -0.040(2) 0.051(2) -0.0191(19)
F20 0.074(2) 0.178(4) 0.083(3) -0.002(3) 0.022(2) -0.040(3)
F21 0.148(3) 0.071(2) 0.120(3) 0.023(2) 0.067(3) -0.009(2)
C232 0.093(5) 0.064(4) 0.093(5) 0.011(3) -0.027(4) 0.017(3)
F22 0.086(5) 0.113(6) 0.106(6) -0.002(5) -0.013(4) 0.016(4)
F23 0.114(5) 0.093(5) 0.129(6) -0.029(4) -0.050(5) 0.056(4)
F24 0.099(4) 0.062(4) 0.080(4) 0.002(3) -0.047(3) 0.007(3)
F122 0.063(4) 0.091(5) 0.077(5) -0.021(4) -0.023(3) 0.009(3)
F123 0.071(4) 0.097(5) 0.114(5) -0.009(4) -0.023(4) 0.039(4)
F124 0.126(5) 0.115(6) 0.146(6) 0.042(5) -0.030(5) 0.021(5)

loop_
_atom_type_symbol
_atom_type_description
_atom_type_scat_dispersion_real
_atom_type_scat_dispersion_imag
_atom_type_scat_source
C C 0.0033 0.0016 'International Tables Vol C Tables 4.2.6.8 and 6.1.1.4'
H H 0.0000 0.0000 'International Tables Vol C Tables 4.2.6.8 and 6.1.1.4'
B B 0.0013 0.0007 'International Tables Vol C Tables 4.2.6.8 and 6.1.1.4'
F F 0.0171 0.0103 'International Tables Vol C Tables 4.2.6.8 and 6.1.1.4'
P P 0.1023 0.0942 'International Tables Vol C Tables 4.2.6.8 and 6.1.1.4'
S S 0.1246 0.1234 'International Tables Vol C Tables 4.2.6.8 and 6.1.1.4'
Rh Rh -1.1178 0.9187 'International Tables Vol C Tables 4.2.6.8 and 6.1.1.4'

loop_
_geom_angle_atom_site_label_1
_geom_angle_atom_site_label_2
_geom_angle_atom_site_label_3
_geom_angle
_geom_angle_site_symmetry_1
_geom_angle_site_symmetry_3
_geom_angle_publ_flag
C4 Rh1 C3 36.17(17) . . ?
C4 Rh1 P1 93.83(13) . . ?
C3 Rh1 P1 91.80(12) . . ?
C4 Rh1 P2 152.23(13) . . ?
C3 Rh1 P2 171.21(12) . . ?
P1 Rh1 P2 89.91(4) . . ?
C4 Rh1 S1 83.39(13) . . ?
C3 Rh1 S1 84.86(12) . . ?
P1 Rh1 S1 176.65(4) . . ?
P2 Rh1 S1 93.42(4) . . ?
C20 P1 C11 104.9(2) . . ?
C20 P1 C14 101.8(2) . . ?
C11 P1 C14 102.0(2) . . ?
C20 P1 Rh1 112.69(15) . . ?
C11 P1 Rh1 116.77(15) . . ?
C14 P1 Rh1 116.83(14) . . ?
C32 P2 C26 105.9(2) . . ?
C32 P2 C13 104.6(2) . . ?
C26 P2 C13 98.6(2) . . ?
C32 P2 Rh1 114.68(16) . . ?
C26 P2 Rh1 115.50(14) . . ?
C13 P2 Rh1 115.70(15) . . ?
C6 S1 C1 102.9(2) . . ?
C6 S1 Rh1 112.67(15) . . ?
C1 S1 Rh1 92.67(15) . . ?
C2 C1 C5 103.1(4) . . ?
C2 C1 S1 109.0(3) . . ?
C5 C1 S1 103.3(3) . . ?
C3 C2 C1 101.8(4) . . ?
C4 C3 C2 109.7(4) . . ?
C4 C3 Rh1 71.3(2) . . ?
C2 C3 Rh1 108.4(3) . . ?
C3 C4 C5 109.5(4) . . ?
C3 C4 Rh1 72.5(3) . . ?
C5 C4 Rh1 108.5(3) . . ?
C4 C5 C1 102.1(4) . . ?
C7 C6 C10 104.1(4) . . ?
C7 C6 S1 110.8(4) . . ?
C10 C6 S1 108.5(4) . . ?
C6 C7 C8 103.6(5) . . ?
C9 C8 C7 105.5(5) . . ?
C8 C9 C10 109.9(6) . . ?
C9 C10 C6 104.0(5) . . ?
C109 C108 C107 105.8(5) . . ?
C108 C109 C110 109.8(6) . . ?
C12 C11 P1 114.2(3) . . ?
C13 C12 C11 112.6(4) . . ?
C12 C13 P2 115.6(3) . . ?
C15 C14 C19 119.2(4) . . ?
C15 C14 P1 121.2(3) . . ?
C19 C14 P1 119.5(3) . . ?
C14 C15 C16 120.1(5) . . ?
C17 C16 C15 120.6(5) . . ?
C16 C17 C18 119.9(5) . . ?
C17 C18 C19 119.9(5) . . ?
C14 C19 C18 120.2(4) . . ?
C21 C20 C25 118.9(4) . . ?
C21 C20 P1 120.0(4) . . ?
C25 C20 P1 121.0(4) . . ?
C20 C21 C22 120.8(5) . . ?
C23 C22 C21 119.8(6) . . ?
C22 C23 C24 120.3(5) . . ?
C25 C24 C23 120.5(6) . . ?
C24 C25 C20 119.7(6) . . ?
C27 C26 C31 118.3(4) . . ?
C27 C26 P2 117.8(3) . . ?
C31 C26 P2 123.8(4) . . ?
C26 C27 C28 120.8(5) . . ?
C29 C28 C27 120.5(6) . . ?
C30 C29 C28 119.6(5) . . ?
C29 C30 C31 121.2(5) . . ?
C26 C31 C30 119.5(5) . . ?
C37 C32 C33 118.1(4) . . ?
C37 C32 P2 119.2(3) . . ?
C33 C32 P2 122.7(4) . . ?
C34 C33 C32 121.3(6) . . ?
C35 C34 C33 119.8(6) . . ?
C34 C35 C36 121.0(5) . . ?
C35 C36 C37 119.5(6) . . ?
C32 C37 C36 120.4(5) . . ?
C201 B200 C225 113.0(3) . . ?
C201 B200 C209 101.9(3) . . ?
C225 B200 C209 114.9(4) . . ?
C201 B200 C217 113.1(3) . . ?
C225 B200 C217 102.4(3) . . ?
C209 B200 C217 111.9(3) . . ?
C202 C201 C206 116.0(4) . . ?
C202 C201 B200 121.8(4) . . ?
C206 C201 B200 121.5(4) . . ?
C201 C202 C203 122.3(4) . . ?
C204 C203 C202 120.6(4) . . ?
C204 C203 C207 118.9(4) . . ?
C202 C203 C207 120.4(4) . . ?
C203 C204 C205 118.8(4) . . ?
C204 C205 C206 120.4(4) . . ?
C204 C205 C308 111.8(7) . . ?
C206 C205 C308 127.8(7) . . ?
C204 C205 C208 120.7(4) . . ?
C206 C205 C208 118.9(4) . . ?
C308 C205 C208 9.0(7) . . ?
C205 C206 C201 121.8(4) . . ?
F101 C207 F1 123.7(7) . . ?
F101 C207 F102 110.2(6) . . ?
F1 C207 F102 58.4(6) . . ?
F101 C207 F2 36.5(6) . . ?
F1 C207 F2 108.2(5) . . ?
F102 C207 F2 134.4(6) . . ?
F101 C207 F3 64.5(6) . . ?
F1 C207 F3 106.2(6) . . ?
F102 C207 F3 53.3(6) . . ?
F2 C207 F3 100.2(5) . . ?
F101 C207 F103 106.3(6) . . ?
F1 C207 F103 42.7(5) . . ?
F102 C207 F103 100.7(6) . . ?
F2 C207 F103 74.6(6) . . ?
F3 C207 F103 138.5(6) . . ?
F101 C207 C203 116.9(6) . . ?
F1 C207 C203 117.8(5) . . ?
F102 C207 C203 112.4(5) . . ?
F2 C207 C203 111.9(4) . . ?
F3 C207 C203 111.0(4) . . ?
F103 C207 C203 109.0(5) . . ?
F4 C208 F5 106.2(5) . . ?
F4 C208 F6 105.0(5) . . ?
F5 C208 F6 107.9(5) . . ?
F4 C208 C205 113.4(5) . . ?
F5 C208 C205 111.9(5) . . ?
F6 C208 C205 111.9(4) . . ?
F104 C308 F106 106.8(9) . . ?
F104 C308 F105 106.9(9) . . ?
F106 C308 F105 105.8(9) . . ?
F104 C308 C205 112.0(8) . . ?
F106 C308 C205 112.6(9) . . ?
F105 C308 C205 112.3(8) . . ?
C214 C209 C210 115.7(4) . . ?
C214 C209 B200 123.5(4) . . ?
C210 C209 B200 120.5(4) . . ?
C211 C210 C209 122.5(4) . . ?
C210 C211 C212 120.7(4) . . ?
C210 C211 C315 122.3(5) . . ?
C212 C211 C315 116.9(5) . . ?
C210 C211 C215 115.1(5) . . ?
C212 C211 C215 124.1(5) . . ?
C315 C211 C215 9.1(5) . . ?
C211 C212 C213 118.3(4) . . ?
C214 C213 C212 120.4(5) . . ?
C214 C213 C216 120.6(4) . . ?
C212 C213 C216 119.0(4) . . ?
C213 C214 C209 122.3(4) . . ?
F8 C215 F9 105.5(7) . . ?
F8 C215 F7 107.5(7) . . ?
F9 C215 F7 106.4(7) . . ?
F8 C215 C211 114.4(6) . . ?
F9 C215 C211 112.9(6) . . ?
F7 C215 C211 109.7(6) . . ?
F107 C315 F109 107.1(7) . . ?
F107 C315 F108 107.1(7) . . ?
F109 C315 F108 108.3(7) . . ?
F107 C315 C211 110.8(6) . . ?
F109 C315 C211 111.7(7) . . ?
F108 C315 C211 111.8(6) . . ?
F112 C216 F12 126.2(7) . . ?
F112 C216 F110 109.2(7) . . ?
F12 C216 F110 57.4(6) . . ?
F112 C216 F111 108.5(7) . . ?
F12 C216 F111 45.0(5) . . ?
F110 C216 F111 101.9(6) . . ?
F112 C216 F11 55.1(7) . . ?
F12 C216 F11 108.9(5) . . ?
F110 C216 F11 59.4(6) . . ?
F111 C216 F11 137.8(7) . . ?
F112 C216 F10 45.5(6) . . ?
F12 C216 F10 107.3(5) . . ?
F110 C216 F10 139.2(7) . . ?
F111 C216 F10 69.2(6) . . ?
F11 C216 F10 99.7(5) . . ?
F112 C216 C213 116.5(5) . . ?
F12 C216 C213 116.9(5) . . ?
F110 C216 C213 109.7(5) . . ?
F111 C216 C213 110.0(5) . . ?
F11 C216 C213 111.9(4) . . ?
F10 C216 C213 110.7(4) . . ?
C218 C217 C222 115.9(4) . . ?
C218 C217 B200 122.6(4) . . ?
C222 C217 B200 121.1(3) . . ?
C217 C218 C219 122.2(4) . . ?
C220 C219 C218 120.8(4) . . ?
C220 C219 C223 120.1(4) . . ?
C218 C219 C223 119.1(4) . . ?
C221 C220 C219 118.2(4) . . ?
C220 C221 C222 121.2(4) . . ?
C220 C221 C224 120.5(4) . . ?
C222 C221 C224 118.3(4) . . ?
C221 C222 C217 121.7(4) . . ?
F14 C223 F15 108.4(5) . . ?
F14 C223 F13 103.8(5) . . ?
F15 C223 F13 104.9(5) . . ?
F14 C223 C219 114.4(4) . . ?
F15 C223 C219 113.0(5) . . ?
F13 C223 C219 111.5(4) . . ?
F18 C224 F118 122.3(8) . . ?
F18 C224 F16 107.4(5) . . ?
F118 C224 F16 84.0(8) . . ?
F18 C224 F117 84.4(8) . . ?
F118 C224 F117 106.9(6) . . ?
F16 C224 F117 26.2(7) . . ?
F18 C224 F116 23.0(7) . . ?
F118 C224 F116 105.4(6) . . ?
F16 C224 F116 124.3(7) . . ?
F117 C224 F116 104.9(6) . . ?
F18 C224 F17 106.8(5) . . ?
F118 C224 F17 22.5(8) . . ?
F16 C224 F17 104.7(5) . . ?
F117 C224 F17 124.6(8) . . ?
F116 C224 F17 86.5(8) . . ?
F18 C224 C221 112.6(5) . . ?
F118 C224 C221 113.6(6) . . ?
F16 C224 C221 113.1(5) . . ?
F117 C224 C221 112.9(6) . . ?
F116 C224 C221 112.4(5) . . ?
F17 C224 C221 111.7(5) . . ?
C230 C225 C226 115.8(4) . . ?
C230 C225 B200 123.4(4) . . ?
C226 C225 B200 119.8(4) . . ?
C227 C226 C225 122.1(4) . . ?
C228 C227 C226 121.3(4) . . ?
C228 C227 C231 118.7(4) . . ?
C226 C227 C231 119.8(4) . . ?
C227 C228 C229 117.4(4) . . ?
C230 C229 C228 121.6(4) . . ?
C230 C229 C232 118.5(4) . . ?
C228 C229 C232 119.7(4) . . ?
C229 C230 C225 121.9(4) . . ?
F20 C231 F21 103.6(5) . . ?
F20 C231 F19 106.8(5) . . ?
F21 C231 F19 106.1(4) . . ?
F20 C231 C227 113.1(4) . . ?
F21 C231 C227 113.6(5) . . ?
F19 C231 C227 112.9(4) . . ?
F124 C232 F22 114.4(9) . . ?
F124 C232 F23 67.0(6) . . ?
F22 C232 F23 111.6(7) . . ?
F124 C232 F122 107.9(6) . . ?
F22 C232 F122 21.2(7) . . ?
F23 C232 F122 129.3(7) . . ?
F124 C232 F123 106.7(6) . . ?
F22 C232 F123 77.7(7) . . ?
F23 C232 F123 44.5(5) . . ?
F122 C232 F123 98.9(6) . . ?
F124 C232 F24 32.2(6) . . ?
F22 C232 F24 103.6(6) . . ?
F23 C232 F24 99.2(5) . . ?
F122 C232 F24 88.2(6) . . ?
F123 C232 F24 136.4(6) . . ?
F124 C232 C229 120.3(6) . . ?
F22 C232 C229 118.6(6) . . ?
F23 C232 C229 113.7(5) . . ?
F122 C232 C229 111.4(5) . . ?
F123 C232 C229 109.4(5) . . ?
F24 C232 C229 107.6(5) . . ?

loop_
_geom_bond_atom_site_label_1
_geom_bond_atom_site_label_2
_geom_bond_distance
_geom_bond_site_symmetry_2
_geom_bond_publ_flag
Rh1 C4 2.215(4) . ?
Rh1 C3 2.230(4) . ?
Rh1 P1 2.2597(10) . ?
Rh1 P2 2.3050(10) . ?
Rh1 S1 2.3850(10) . ?
P1 C20 1.821(5) . ?
P1 C11 1.838(4) . ?
P1 C14 1.841(4) . ?
P2 C32 1.819(4) . ?
P2 C26 1.828(4) . ?
P2 C13 1.836(4) . ?
S1 C6 1.822(4) . ?
S1 C1 1.824(5) . ?
C1 C2 1.529(7) . ?
C1 C5 1.531(7) . ?
C2 C3 1.519(6) . ?
C3 C4 1.380(7) . ?
C4 C5 1.511(7) . ?
C6 C7 1.515(7) . ?
C6 C10 1.551(7) . ?
C7 C8 1.528(9) . ?
C8 C9 1.484(10) . ?
C9 C10 1.492(9) . ?
C107 C108 1.527(9) . ?
C108 C109 1.484(10) . ?
C109 C110 1.493(9) . ?
C11 C12 1.538(6) . ?
C12 C13 1.513(6) . ?
C14 C15 1.382(7) . ?
C14 C19 1.391(6) . ?
C15 C16 1.393(7) . ?
C16 C17 1.372(8) . ?
C17 C18 1.380(8) . ?
C18 C19 1.397(7) . ?
C20 C21 1.369(7) . ?
C20 C25 1.414(7) . ?
C21 C22 1.395(7) . ?
C22 C23 1.365(9) . ?
C23 C24 1.380(10) . ?
C24 C25 1.372(8) . ?
C26 C27 1.379(7) . ?
C26 C31 1.394(6) . ?
C27 C28 1.390(7) . ?
C28 C29 1.360(8) . ?
C29 C30 1.357(9) . ?
C30 C31 1.397(8) . ?
C32 C37 1.377(7) . ?
C32 C33 1.393(7) . ?
C33 C34 1.370(9) . ?
C34 C35 1.354(10) . ?
C35 C36 1.369(10) . ?
C36 C37 1.397(7) . ?
B200 C201 1.634(6) . ?
B200 C225 1.638(6) . ?
B200 C209 1.641(6) . ?
B200 C217 1.643(6) . ?
C201 C202 1.394(6) . ?
C201 C206 1.409(6) . ?
C202 C203 1.394(6) . ?
C203 C204 1.382(7) . ?
C203 C207 1.488(7) . ?
C204 C205 1.384(6) . ?
C205 C206 1.398(6) . ?
C205 C308 1.497(12) . ?
C205 C208 1.500(8) . ?
C207 F101 1.261(7) . ?
C207 F1 1.261(6) . ?
C207 F102 1.323(7) . ?
C207 F2 1.341(6) . ?
C207 F3 1.363(6) . ?
C207 F103 1.365(7) . ?
C208 F4 1.317(6) . ?
C208 F5 1.332(6) . ?
C208 F6 1.340(6) . ?
C308 F104 1.323(9) . ?
C308 F106 1.330(9) . ?
C308 F105 1.331(9) . ?
C209 C214 1.403(6) . ?
C209 C210 1.407(6) . ?
C210 C211 1.386(6) . ?
C211 C212 1.387(8) . ?
C211 C315 1.504(10) . ?
C211 C215 1.521(9) . ?
C212 C213 1.398(7) . ?
C213 C214 1.393(6) . ?
C213 C216 1.503(7) . ?
C215 F8 1.324(8) . ?
C215 F9 1.325(7) . ?
C215 F7 1.347(8) . ?
C315 F107 1.319(8) . ?
C315 F109 1.331(8) . ?
C315 F108 1.333(8) . ?
C216 F112 1.255(7) . ?
C216 F12 1.257(6) . ?
C216 F110 1.336(7) . ?
C216 F111 1.337(7) . ?
C216 F11 1.344(6) . ?
C216 F10 1.354(6) . ?
C217 C218 1.386(6) . ?
C217 C222 1.403(6) . ?
C218 C219 1.395(6) . ?
C219 C220 1.382(7) . ?
C219 C223 1.509(7) . ?
C220 C221 1.367(6) . ?
C221 C222 1.396(6) . ?
C221 C224 1.495(7) . ?
C223 F14 1.292(7) . ?
C223 F15 1.313(7) . ?
C223 F13 1.326(7) . ?
C224 F18 1.324(6) . ?
C224 F118 1.326(7) . ?
C224 F16 1.338(6) . ?
C224 F117 1.341(7) . ?
C224 F116 1.343(7) . ?
C224 F17 1.346(6) . ?
C225 C230 1.398(6) . ?
C225 C226 1.400(6) . ?
C226 C227 1.384(6) . ?
C227 C228 1.381(7) . ?
C227 C231 1.493(7) . ?
C228 C229 1.385(7) . ?
C229 C230 1.379(7) . ?
C229 C232 1.506(8) . ?
C231 F20 1.310(7) . ?
C231 F21 1.312(6) . ?
C231 F19 1.318(6) . ?
C232 F124 1.266(7) . ?
C232 F22 1.292(7) . ?
C232 F23 1.318(7) . ?
C232 F122 1.363(7) . ?
C232 F123 1.405(7) . ?
C232 F24 1.417(7) . ?

loop_
_platon_squeeze_void_nr
_platon_squeeze_void_average_x
_platon_squeeze_void_average_y
_platon_squeeze_void_average_z
_platon_squeeze_void_volume
_platon_squeeze_void_count_electrons
_platon_squeeze_void_content
1 0.190 -0.175 0.122 189 -3 ' '
2 0.810 0.175 0.622 189 -3 ' '
3 0.303 0.096 0.368 21 1 ' '
4 0.310 0.325 0.622 188 -3 ' '
5 0.803 0.405 0.367 20 1 ' '
6 0.690 0.675 0.122 188 -3 ' '
7 0.197 0.595 0.867 20 0 ' '
8 0.697 0.905 0.867 20 0 ' '
